data_7230976
loop_
_publ_author_name
'Hu, Tuoping'
'Zhao, Qiannan'
'Huo, Liangqin'
'Gao, Lingling'
'Zhang, Jie'
'Wang, Xiaoqing'
'Fan, Liming'

_publ_section_title
;
 Two lanthanide metal--organic frameworks constructed from
 tris(4-carboxyphenyl)phosphane oxide with gas adsorption and magnetic
 properties
;
_journal_issue 30
_journal_name_full CrystEngComm
_journal_page_first 4291
_journal_paper_doi 10.1039/C8CE00661J
_journal_volume 20
_journal_year 2018
_chemical_formula_moiety 'C21 H14 Eu O8 P'
_chemical_formula_sum 'C21 H14 Eu O8 P'
_chemical_formula_weight 577.25
_space_group_crystal_system monoclinic
_space_group_IT_number 13
_space_group_name_Hall '-P 2yc'
_space_group_name_H-M_alt 'P 1 2/c 1'
_symmetry_space_group_name_Hall '-P 2yc'
_symmetry_space_group_name_H-M 'P 1 2/c 1'
_atom_sites_solution_hydrogens mixed
_atom_sites_solution_primary direct
_audit_block_doi 10.5517/ccdc.csd.cc1ysj08
_audit_creation_date 2018-06-02
_audit_creation_method
;
Olex2 1.2-alpha
(compiled 2018.05.18 svn.r3508 for OlexSys, GUI svn.r5497)
;
_audit_update_record
;
2018-06-03 deposited with the CCDC.
2018-06-21 downloaded from the CCDC.
;
_cell_angle_alpha 90
_cell_angle_beta 107.455(6)
_cell_angle_gamma 90
_cell_formula_units_Z 4
_cell_length_a 14.890(8)
_cell_length_b 10.564(5)
_cell_length_c 23.285(11)
_cell_measurement_reflns_used 2591
_cell_measurement_temperature 293(2)
_cell_measurement_theta_max 23
_cell_measurement_theta_min 3
_cell_volume 3494(3)
_computing_molecular_graphics 'Olex2 (Dolomanov et al., 2009)'
_computing_publication_material 'Olex2 (Dolomanov et al., 2009)'
_computing_structure_refinement 'ShelXL (Sheldrick, 2015)'
_computing_structure_solution 'SIR2004 (Burla et al.,  2007)'
_diffrn_ambient_temperature 293
_diffrn_measured_fraction_theta_full 0.999
_diffrn_measured_fraction_theta_max 0.999
_diffrn_measurement_device_type 'Bruker P4'
_diffrn_radiation_type MoK\a
_diffrn_radiation_wavelength 0.71073
_diffrn_reflns_av_R_equivalents 0.1946
_diffrn_reflns_av_unetI/netI 0.2383
_diffrn_reflns_Laue_measured_fraction_full 0.999
_diffrn_reflns_Laue_measured_fraction_max 0.999
_diffrn_reflns_limit_h_max 17
_diffrn_reflns_limit_h_min -17
_diffrn_reflns_limit_k_max 12
_diffrn_reflns_limit_k_min -11
_diffrn_reflns_limit_l_max 21
_diffrn_reflns_limit_l_min -27
_diffrn_reflns_number 20150
_diffrn_reflns_point_group_measured_fraction_full 0.999
_diffrn_reflns_point_group_measured_fraction_max 0.999
_diffrn_reflns_theta_full 25.024
_diffrn_reflns_theta_max 25.024
_diffrn_reflns_theta_min 1.834
_exptl_absorpt_coefficient_mu 1.868
_exptl_absorpt_correction_T_max 0.918
_exptl_absorpt_correction_T_min 0.764
_exptl_absorpt_correction_type multi-scan
_exptl_absorpt_process_details SADABS
_exptl_crystal_colour colourless
_exptl_crystal_colour_primary colourless
_exptl_crystal_density_diffrn 1.097
_exptl_crystal_description block
_exptl_crystal_F_000 1128
_exptl_crystal_size_max 0.21
_exptl_crystal_size_mid 0.19
_exptl_crystal_size_min 0.11
_platon_squeeze_details
;
TITL p         P 1 2/c 1    R = 0.13
CELL   14.8900   10.5640   23.2850     90.00    107.46     90.00
SPGR P2/c
# Solvent Accessible Volume =      1834
# Electrons Found in S.A.V. =       549
# Note: Atoms in Void as Cxxx and Qxxx all others
Q101 0.723 0.904 0.736 !       5.66 eA-3
Q102 0.607 0.084 0.225 !       5.55 eA-3
Q103 0.673 0.944 0.749 !       4.40 eA-3
Q104 1.000 0.125 0.187 !       4.37 eA-3
Q105 0.361 0.904 0.805 !       4.25 eA-3
Q106 0.342 0.970 0.274 !       4.14 eA-3
C107 0.531 0.779 0.389 !       4.04 eA-3
Q108 0.614 0.999 0.221 !       3.91 eA-3
Q109 0.628 0.225 0.712 !       3.90 eA-3
C110 0.480 0.824 0.107 !       3.89 eA-3
Q111 0.607 0.941 0.764 !       3.70 eA-3
Q112 0.676 0.053 0.170 !       3.59 eA-3
C113 0.303 0.785 0.073 !       3.57 eA-3
Q114 0.304 0.790 0.257 !       3.51 eA-3
C115 0.536 0.532 0.821 !       3.50 eA-3
Q116 0.563 0.594 0.803 !       3.37 eA-3
Q117 0.666 0.940 0.788 !       3.30 eA-3
C118 0.406 0.441 0.113 !       3.27 eA-3
C119 0.795 0.779 0.422 !       3.12 eA-3
C120 0.638 0.811 0.381 !       3.10 eA-3
C121 0.625 0.658 0.307 !       3.08 eA-3
Q122 0.684 0.164 0.228 !       3.05 eA-3
C123 0.281 0.467 0.051 !       3.01 eA-3
C124 0.431 0.621 0.058 !       2.98 eA-3
Q125 0.716 0.094 0.186 !       2.96 eA-3
Q126 0.562 0.128 0.244 !       2.95 eA-3
C127 0.754 0.494 0.467 !       2.91 eA-3
C128 0.575 0.503 0.356 !       2.89 eA-3
C129 0.566 0.528 0.452 !       2.79 eA-3
C130 0.407 0.503 0.092 !       2.73 eA-3
Q131 0.958 0.032 0.174 !       2.69 eA-3
C132 0.318 0.813 0.013 !       2.66 eA-3
Q133 0.533 0.375 0.285 !       2.66 eA-3
C134 0.463 0.472 0.072 !       2.62 eA-3
Q135 0.237 0.086 0.290 !       2.62 eA-3
C136 0.391 0.719 0.025 !       2.62 eA-3
C137 0.466 0.341 0.588 !       2.60 eA-3
C138 0.912 0.369 0.508 !       2.59 eA-3
C139 0.016 0.470 0.176 !       2.55 eA-3
C140 0.036 0.933 0.026 !       2.52 eA-3
C141 0.229 0.282 0.596 !       2.51 eA-3
Q142 0.300 0.900 0.287 !       2.51 eA-3
C143 0.313 0.560 0.598 !       2.50 eA-3
C144 0.837 0.219 0.923 !       2.50 eA-3
Q145 0.142 0.781 0.868 !       2.49 eA-3
C146 0.420 0.470 0.191 !       2.47 eA-3
C147 0.499 0.315 0.886 !       2.45 eA-3
Q148 0.237 0.154 0.226 !       2.44 eA-3
C149 0.702 0.254 0.863 !       2.44 eA-3
C150 0.214 0.660 0.089 !       2.44 eA-3
C151 0.938 0.408 0.372 !       2.35 eA-3
C152 0.904 0.754 0.443 !       2.34 eA-3
Q153 0.345 0.906 0.250 !       2.34 eA-3
C154 0.092 0.127 0.509 !       2.32 eA-3
C155 0.892 0.533 0.844 !       2.32 eA-3
C156 0.625 0.784 0.481 !       2.30 eA-3
Q157 0.325 0.746 0.312 !       2.29 eA-3
C158 0.348 0.751 0.130 !       2.27 eA-3
C159 0.020 0.031 0.008 !       2.26 eA-3
Q160 0.692 0.942 0.857 !       2.26 eA-3
C161 1.000 0.529 0.612 !       2.24 eA-3
Q162 0.333 0.998 0.790 !       2.23 eA-3
Q163 0.998 0.969 0.814 !       2.23 eA-3
Q164 0.125 0.937 0.157 !       2.23 eA-3
C165 0.735 0.810 0.502 !       2.22 eA-3
C166 0.172 0.285 0.570 !       2.20 eA-3
Q167 0.093 1.001 0.811 !       2.20 eA-3
C168 0.014 0.032 0.039 !       2.19 eA-3
Q169 0.924 0.155 0.304 !       2.19 eA-3
Q170 0.426 0.876 0.124 !       2.18 eA-3
C171 0.828 0.277 0.929 !       2.18 eA-3
Q172 0.009 0.908 0.861 !       2.14 eA-3
Q173 0.735 0.842 0.616 !       2.13 eA-3
C174 0.953 0.659 0.029 !       2.13 eA-3
Q175 0.863 0.815 0.116 !       2.13 eA-3
Q176 0.393 0.087 0.711 !       2.13 eA-3
Q177 0.551 0.030 0.233 !       2.12 eA-3
Q178 0.762 0.224 0.869 !       2.12 eA-3
Q179 0.638 0.782 0.265 !       2.12 eA-3
Q180 0.347 0.717 0.186 !       2.10 eA-3
Q181 0.780 0.308 0.430 !       2.10 eA-3
Q182 0.892 0.904 0.181 !       2.09 eA-3
Q183 0.699 0.819 0.193 !       2.09 eA-3
Q184 0.326 0.935 0.867 !       2.09 eA-3
C185 0.028 0.157 0.498 !       2.09 eA-3
Q186 0.092 0.099 0.367 !       2.09 eA-3
Q187 0.637 0.191 0.805 !       2.09 eA-3
C188 0.186 0.823 0.049 !       2.09 eA-3
C189 0.891 0.622 0.823 !       2.08 eA-3
Q190 0.157 0.091 0.375 !       2.07 eA-3
C191 0.515 0.618 0.367 !       2.07 eA-3
Q192 0.985 0.094 0.430 !       2.06 eA-3
C193 0.854 0.820 0.437 !       2.05 eA-3
C194 0.093 0.312 0.493 !       2.05 eA-3
Q195 0.561 0.723 0.499 !       2.05 eA-3
C196 0.596 0.591 0.843 !       2.05 eA-3
C197 0.808 0.626 0.446 !       2.04 eA-3
Q198 0.436 0.190 0.788 !       2.04 eA-3
Q199 0.373 0.405 0.256 !       2.03 eA-3
;
_refine_diff_density_max 2.077
_refine_diff_density_min -2.046
_refine_diff_density_rms 0.169
_refine_ls_extinction_method none
_refine_ls_goodness_of_fit_ref 0.913
_refine_ls_hydrogen_treatment constr
_refine_ls_matrix_type full
_refine_ls_number_parameters 325
_refine_ls_number_reflns 6177
_refine_ls_number_restraints 394
_refine_ls_restrained_S_all 0.898
_refine_ls_R_factor_all 0.1846
_refine_ls_R_factor_gt 0.0714
_refine_ls_shift/su_max 0.001
_refine_ls_shift/su_mean 0.000
_refine_ls_structure_factor_coef Fsqd
_refine_ls_weighting_details 'w=1/[\s^2^(Fo^2^)+(0.0889P)^2^] where P=(Fo^2^+2Fc^2^)/3'
_refine_ls_weighting_scheme calc
_refine_ls_wR_factor_gt 0.1614
_refine_ls_wR_factor_ref 0.2032
_reflns_Friedel_coverage 0.000
_reflns_number_gt 2608
_reflns_number_total 6177
_reflns_threshold_expression 'I > 2\s(I)'
_cod_data_source_file c8ce00661j2.cif
_cod_data_source_block p_sq
_cod_depositor_comments 'Adding full bibliography for 7230976--7230977.cif.'
_cod_database_code 7230976
_shelx_shelxl_version_number 2014/7
_shelx_space_group_comment
;
The symmetry employed for this shelxl refinement is uniquely defined
by the following loop, which should always be used as a source of
symmetry information in preference to the above space-group names.
They are only intended as comments.
;
_shelx_estimated_absorpt_t_max 0.821
_shelx_estimated_absorpt_t_min 0.695
_olex2_refinement_description
;
1. Fixed Uiso
 At 1.2 times of:
  All C(H) groups
 At 1.5 times of:
  All O(H,H) groups
2. Restrained distances
 C15-C20
 1.45 with sigma of 0.02
 C19-C18 = C17-C16 = C15-C20
 1.45 with sigma of 0.02
 C15-C16 = C17-C18 = C19-C20
 1.45 with sigma of 0.02
 C8-C13 = C12-C11 = C10-C9
 1.45 with sigma of 0.02
 C8-C9 = C10-C11 = C12-C13
 1.45 with sigma of 0.02
3. Uiso/Uaniso restraints and constraints
Uanis(C15) \\sim Ueq: with sigma of 0.01 and sigma for terminal atoms of 0.02
Uanis(C6A) \\sim Ueq, Uanis(C6) \\sim Ueq, Uanis(C7A) \\sim Ueq, Uanis(C7)
\\sim Ueq, Uanis(C3A) \\sim Ueq, Uanis(C3) \\sim Ueq, Uanis(C4A) \\sim Ueq,
Uanis(C4) \\sim Ueq: with sigma of 0.01 and sigma for terminal atoms of 0.02
Uanis(C19) \\sim Ueq: with sigma of 0.01 and sigma for terminal atoms of 0.02
Uanis(O3) \\sim Ueq, Uanis(O2) \\sim Ueq, Uanis(O2A) \\sim Ueq: with sigma of
0.01 and sigma for terminal atoms of 0.02
4. Rigid body (RIGU) restrains
 All non-hydrogen atoms
 with sigma for 1-2 distances of 0.004 and sigma for 1-3 distances of 0.004
5. Others
 Fixed Sof: O2(0.5) C7(0.5) H7(0.5) C6(0.5) H6(0.5) C4(0.5) H4(0.5) C3(0.5)
 H3(0.5) O2A(0.5) C3A(0.5) H3A(0.5) C4A(0.5) H4A(0.5) C6A(0.5) H6A(0.5)
 C7A(0.5) H7A(0.5)
6.a Riding coordinates:
 O1(H1A,H1B)
6.b Aromatic/amide H refined with riding coordinates:
 C7(H7), C16(H16), C19(H19), C6(H6), C4(H4), C13(H13), C17(H17), C12(H12),
 C9(H9), C3(H3), C20(H20), C10(H10), C3A(H3A), C4A(H4A), C6A(H6A), C7A(H7A)
;
_platon_squeeze_void_probe_radius 1.20
_olex2_submission_special_instructions 'No special instructions were received'

loop_
_space_group_symop_operation_xyz
'x, y, z'
'-x, y, -z+1/2'
'-x, -y, -z'
'x, -y, z-1/2'

loop_
_atom_site_label
_atom_site_type_symbol
_atom_site_fract_x
_atom_site_fract_y
_atom_site_fract_z
_atom_site_U_iso_or_equiv
_atom_site_adp_type
_atom_site_occupancy
_atom_site_site_symmetry_order
_atom_site_calc_flag
_atom_site_refinement_flags_posn
_atom_site_refinement_flags_adp
_atom_site_refinement_flags_occupancy
_atom_site_disorder_assembly
_atom_site_disorder_group
Eu2 Eu 0.66119(4) 0.92350(8) 0.72671(3) 0.0462(3) Uani 1 1 d . U . . .
P1 P 0.2604(2) 0.8653(4) 0.37876(14) 0.0468(11) Uani 1 1 d . U . . .
O2 O 0.5052(17) 0.852(2) 0.6739(12) 0.039(5) Uani 0.5 1 d . U P A 1
C18 C -0.0511(9) 0.9742(14) 0.3165(5) 0.048(3) Uani 1 1 d D U . . .
O8 O 0.3134(5) 0.9567(8) 0.3503(3) 0.043(2) Uani 1 1 d . U . . .
O1 O 0.5739(6) 1.1189(8) 0.7283(4) 0.055(3) Uani 1 1 d . U . . .
H1A H 0.6003 1.1648 0.7081 0.082 Uiso 1 1 d R . . . .
H1B H 0.5189 1.1182 0.7101 0.082 Uiso 1 1 d R . . . .
C1 C 0.4228(8) 0.8860(11) 0.6512(5) 0.029(3) Uani 1 1 d . U . . .
O7 O -0.2147(6) 0.9268(10) 0.2851(4) 0.059(3) Uani 1 1 d . U . . .
C7 C 0.2869(18) 0.905(3) 0.5605(12) 0.028(5) Uani 0.5 1 d . U P B 1
H7 H 0.2510 0.9277 0.5854 0.034 Uiso 0.5 1 calc R . P B 1
C16 C 0.0677(8) 0.8121(14) 0.3472(6) 0.057(4) Uani 1 1 d D U . . .
H16 H 0.0831 0.7267 0.3526 0.068 Uiso 1 1 calc R . . . .
C15 C 0.1393(8) 0.9030(12) 0.3572(5) 0.044(3) Uani 1 1 d D U . . .
C19 C 0.0206(8) 1.0646(16) 0.3290(6) 0.065(4) Uani 1 1 d D U . . .
H19 H 0.0044 1.1499 0.3245 0.078 Uiso 1 1 calc R . . . .
C5 C 0.3060(8) 0.8714(13) 0.4596(5) 0.040(3) Uani 1 1 d . U . . .
C6 C 0.245(2) 0.895(3) 0.4957(13) 0.025(5) Uani 0.5 1 d . U P B 1
H6 H 0.1802 0.9029 0.4781 0.030 Uiso 0.5 1 calc R . P B 1
C4 C 0.400(2) 0.849(3) 0.4820(14) 0.027(5) Uani 0.5 1 d . U P B 1
H4 H 0.4361 0.8294 0.4569 0.033 Uiso 0.5 1 calc R . P B 1
C14 C 0.3107(11) 0.3254(19) 0.3103(7) 0.065(4) Uani 1 1 d . U . . .
C13 C 0.2745(9) 0.6786(15) 0.3010(5) 0.059(4) Uani 1 1 d D U . . .
H13 H 0.2684 0.7437 0.2732 0.071 Uiso 1 1 calc R . . . .
C8 C 0.2695(8) 0.7054(14) 0.3584(5) 0.047(3) Uani 1 1 d D U . . .
C11 C 0.2914(9) 0.4546(15) 0.3244(5) 0.060(3) Uani 1 1 d D U . . .
O5 O 0.3363(7) 0.3073(10) 0.2605(4) 0.066(3) Uani 1 1 d . U . . .
C17 C -0.0276(8) 0.8491(15) 0.3291(6) 0.057(4) Uani 1 1 d D U . . .
H17 H -0.0746 0.7891 0.3256 0.068 Uiso 1 1 calc R . . . .
C12 C 0.2885(9) 0.5563(14) 0.2849(6) 0.062(4) Uani 1 1 d D U . . .
H12 H 0.2961 0.5408 0.2473 0.075 Uiso 1 1 calc R . . . .
O4 O 0.3040(6) 0.2367(11) 0.3427(4) 0.064(3) Uani 1 1 d . U . . .
C2 C 0.3819(8) 0.8799(12) 0.5840(5) 0.031(3) Uani 1 1 d . U . . .
C9 C 0.2725(10) 0.6032(14) 0.3976(6) 0.066(4) Uani 1 1 d D U . . .
H9 H 0.2646 0.6195 0.4350 0.079 Uiso 1 1 calc R . . . .
C3 C 0.441(2) 0.858(3) 0.5477(14) 0.021(5) Uani 0.5 1 d . U P B 1
H3 H 0.5060 0.8495 0.5651 0.025 Uiso 0.5 1 calc R . P B 1
C20 C 0.1143(8) 1.0319(13) 0.3476(6) 0.054(4) Uani 1 1 d D U . . .
H20 H 0.1606 1.0939 0.3539 0.065 Uiso 1 1 calc R . . . .
O6 O -0.1731(6) 1.1286(11) 0.2763(4) 0.066(3) Uani 1 1 d . U . . .
C10 C 0.2869(11) 0.4784(15) 0.3828(6) 0.070(4) Uani 1 1 d D U . . .
H10 H 0.2932 0.4133 0.4107 0.084 Uiso 1 1 calc R . . . .
C21 C -0.1515(10) 1.0126(19) 0.2918(6) 0.054(4) Uani 1 1 d . U . . .
O3 O 0.3687(5) 0.9033(8) 0.6809(3) 0.041(2) Uani 1 1 d . U . . .
O2A O 0.5115(17) 0.897(2) 0.6707(13) 0.042(5) Uani 0.5 1 d . U P A 2
C3A C 0.440(2) 0.901(3) 0.5468(14) 0.027(5) Uani 0.5 1 d . U P B 2
H3A H 0.5032 0.9214 0.5637 0.032 Uiso 0.5 1 calc R . P B 2
C4A C 0.403(2) 0.891(3) 0.4870(14) 0.023(5) Uani 0.5 1 d . U P B 2
H4A H 0.4427 0.8967 0.4628 0.028 Uiso 0.5 1 calc R . P B 2
C6A C 0.248(2) 0.844(3) 0.4956(13) 0.030(6) Uani 0.5 1 d . U P B 2
H6A H 0.1845 0.8230 0.4781 0.036 Uiso 0.5 1 calc R . P B 2
C7A C 0.2854(19) 0.849(3) 0.5567(12) 0.028(5) Uani 0.5 1 d . U P B 2
H7A H 0.2476 0.8309 0.5811 0.034 Uiso 0.5 1 calc R . P B 2

loop_
_atom_site_aniso_label
_atom_site_aniso_U_11
_atom_site_aniso_U_22
_atom_site_aniso_U_33
_atom_site_aniso_U_23
_atom_site_aniso_U_13
_atom_site_aniso_U_12
Eu2 0.0232(3) 0.0953(7) 0.0190(3) 0.0043(5) 0.0046(2) 0.0085(5)
P1 0.0259(18) 0.095(3) 0.0192(17) -0.0023(18) 0.0064(13) -0.0046(18)
O2 0.034(5) 0.054(9) 0.028(7) 0.007(7) 0.008(4) 0.005(5)
C18 0.029(5) 0.091(7) 0.023(7) 0.003(6) 0.008(4) -0.005(4)
O8 0.036(4) 0.078(7) 0.019(4) -0.001(4) 0.014(3) 0.002(4)
O1 0.034(5) 0.085(7) 0.045(5) 0.021(5) 0.011(4) -0.006(4)
C1 0.031(4) 0.029(9) 0.026(4) -0.005(4) 0.008(3) 0.001(4)
O7 0.027(4) 0.111(7) 0.034(5) -0.004(5) 0.003(4) -0.007(5)
C7 0.025(5) 0.031(11) 0.027(6) 0.003(6) 0.008(4) -0.003(6)
C16 0.024(5) 0.088(8) 0.052(9) 0.001(6) -0.001(5) -0.007(5)
C15 0.033(4) 0.078(6) 0.020(5) -0.006(5) 0.008(4) -0.006(4)
C19 0.040(5) 0.093(7) 0.062(7) 0.004(6) 0.013(4) -0.005(4)
C5 0.027(4) 0.070(9) 0.025(4) 0.000(4) 0.009(3) -0.005(4)
C6 0.023(6) 0.028(12) 0.025(5) 0.003(5) 0.007(4) -0.004(6)
C4 0.027(5) 0.033(12) 0.023(6) 0.001(6) 0.008(4) -0.007(6)
C14 0.061(9) 0.105(8) 0.031(6) -0.003(5) 0.016(6) 0.017(6)
C13 0.046(8) 0.103(8) 0.026(5) 0.001(5) 0.006(5) 0.024(6)
C8 0.021(6) 0.091(6) 0.026(5) -0.005(4) 0.003(4) -0.008(5)
C11 0.041(8) 0.105(7) 0.032(6) -0.005(5) 0.008(5) 0.015(6)
O5 0.066(6) 0.108(9) 0.027(5) 0.008(5) 0.018(5) 0.028(6)
C17 0.029(5) 0.096(8) 0.042(8) 0.006(6) 0.007(5) -0.005(5)
C12 0.047(8) 0.106(8) 0.036(6) 0.001(5) 0.016(6) 0.018(6)
O4 0.053(6) 0.108(8) 0.035(5) -0.001(5) 0.021(5) 0.021(6)
C2 0.026(4) 0.041(9) 0.025(4) 0.000(4) 0.007(3) -0.001(4)
C9 0.064(10) 0.094(7) 0.041(7) -0.006(5) 0.021(6) -0.002(6)
C3 0.022(6) 0.016(12) 0.024(5) 0.000(5) 0.005(4) -0.006(6)
C20 0.030(5) 0.087(8) 0.041(8) -0.001(6) 0.005(5) -0.006(5)
O6 0.029(5) 0.109(7) 0.054(6) 0.011(5) 0.001(4) -0.002(5)
C10 0.091(12) 0.092(8) 0.033(6) -0.003(5) 0.026(6) 0.003(7)
C21 0.027(5) 0.108(8) 0.026(7) 0.000(6) 0.006(5) -0.005(5)
O3 0.038(4) 0.061(6) 0.025(4) -0.008(4) 0.012(3) -0.001(4)
O2A 0.035(5) 0.057(10) 0.032(7) 0.007(7) 0.008(4) -0.001(5)
C3A 0.022(6) 0.033(12) 0.024(5) -0.001(5) 0.006(4) 0.001(6)
C4A 0.026(5) 0.021(12) 0.021(5) 0.002(5) 0.006(4) -0.001(6)
C6A 0.027(6) 0.036(12) 0.027(5) -0.002(5) 0.007(4) -0.003(6)
C7A 0.026(6) 0.033(11) 0.026(5) -0.002(6) 0.008(4) 0.000(6)

loop_
_atom_type_symbol
_atom_type_description
_atom_type_scat_dispersion_real
_atom_type_scat_dispersion_imag
_atom_type_scat_source
C C 0.0033 0.0016 'International Tables Vol C Tables 4.2.6.8 and 6.1.1.4'
H H 0.0000 0.0000 'International Tables Vol C Tables 4.2.6.8 and 6.1.1.4'
Eu Eu -0.1578 3.6682 'International Tables Vol C Tables 4.2.6.8 and 6.1.1.4'
O O 0.0106 0.0060 'International Tables Vol C Tables 4.2.6.8 and 6.1.1.4'
P P 0.1023 0.0942 'International Tables Vol C Tables 4.2.6.8 and 6.1.1.4'

loop_
_geom_angle_atom_site_label_1
_geom_angle_atom_site_label_2
_geom_angle_atom_site_label_3
_geom_angle
_geom_angle_site_symmetry_1
_geom_angle_site_symmetry_3
O2 Eu2 O1 80.5(7) . .
O2 Eu2 H1A 89.2 . .
O2 Eu2 O7 157.0(7) . 4_676
O2 Eu2 C14 76.3(7) . 3_666
O2 Eu2 O5 74.2(6) . 3_666
O2 Eu2 O4 79.2(7) . 3_666
O2 Eu2 O6 148.6(7) . 4_676
O2 Eu2 C21 175.5(7) . 4_676
O8 Eu2 O2 97.6(7) 3_676 .
O8 Eu2 O1 76.2(3) 3_676 .
O8 Eu2 H1A 58.9 3_676 .
O8 Eu2 O7 79.1(3) 3_676 4_676
O8 Eu2 C14 101.4(4) 3_676 3_666
O8 Eu2 O5 129.5(3) 3_676 3_666
O8 Eu2 O4 75.9(3) 3_676 3_666
O8 Eu2 O6 96.4(3) 3_676 4_676
O8 Eu2 C21 85.5(4) 3_676 4_676
O8 Eu2 O3 152.1(3) 3_676 2_656
O1 Eu2 H1A 18.2 . .
O1 Eu2 O7 76.5(3) . 4_676
O1 Eu2 C14 156.2(4) . 3_666
O1 Eu2 O5 145.6(3) . 3_666
O1 Eu2 O4 142.7(3) . 3_666
O1 Eu2 O6 130.3(3) . 4_676
O1 Eu2 C21 103.5(4) . 4_676
O7 Eu2 H1A 69.4 4_676 .
O7 Eu2 C14 126.8(4) 4_676 3_666
O7 Eu2 C21 27.0(4) 4_676 4_676
C14 Eu2 H1A 154.2 3_666 .
O5 Eu2 H1A 161.9 3_666 .
O5 Eu2 O7 125.4(3) 3_666 4_676
O5 Eu2 C14 28.1(4) 3_666 3_666
O5 Eu2 O4 53.7(3) 3_666 3_666
O5 Eu2 C21 101.3(4) 3_666 4_676
O4 Eu2 H1A 131.4 3_666 .
O4 Eu2 O7 121.1(3) 3_666 4_676
O4 Eu2 C14 25.6(3) 3_666 3_666
O4 Eu2 C21 98.4(4) 3_666 4_676
O6 Eu2 H1A 122.0 4_676 .
O6 Eu2 O7 53.9(4) 4_676 4_676
O6 Eu2 C14 73.5(4) 4_676 3_666
O6 Eu2 O5 75.1(4) 4_676 3_666
O6 Eu2 O4 77.2(3) 4_676 3_666
O6 Eu2 C21 27.1(4) 4_676 4_676
C21 Eu2 H1A 95.2 4_676 .
C21 Eu2 C14 99.9(5) 4_676 3_666
O3 Eu2 O2 91.2(7) 2_656 .
O3 Eu2 O1 79.3(3) 2_656 .
O3 Eu2 H1A 95.0 2_656 .
O3 Eu2 O7 82.5(3) 2_656 4_676
O3 Eu2 C14 106.4(4) 2_656 3_666
O3 Eu2 O5 78.3(3) 2_656 3_666
O3 Eu2 O4 131.9(3) 2_656 3_666
O3 Eu2 O6 89.4(3) 2_656 4_676
O3 Eu2 C21 87.6(3) 2_656 4_676
O2A Eu2 O8 89.1(7) . 3_676
O2A Eu2 O1 71.0(7) . .
O2A Eu2 H1A 78.3 . .
O2A Eu2 O7 147.3(7) . 4_676
O2A Eu2 C14 85.3(7) . 3_666
O2A Eu2 O5 85.5(7) . 3_666
O2A Eu2 O4 84.3(8) . 3_666
O2A Eu2 O6 158.7(7) . 4_676
O2A Eu2 C21 173.1(7) . 4_676
O2A Eu2 O3 95.4(8) . 2_656
O8 P1 C15 110.6(5) . .
O8 P1 C5 110.6(5) . .
O8 P1 C8 113.5(6) . .
C15 P1 C5 108.7(6) . .
C15 P1 C8 107.0(6) . .
C8 P1 C5 106.2(6) . .
C1 O2 Eu2 144.5(18) . .
C19 C18 C21 120.7(14) . .
C17 C18 C19 118.9(13) . .
C17 C18 C21 120.4(13) . .
P1 O8 Eu2 155.7(5) . 3_676
Eu2 O1 H1A 97.8 . .
Eu2 O1 H1B 116.5 . .
H1A O1 H1B 106.2 . .
O2 C1 C2 118.3(17) . .
O3 C1 O2 122.6(17) . .
O3 C1 C2 117.9(11) . .
O3 C1 O2A 125.2(17) . .
O2A C1 C2 115.5(17) . .
C21 O7 Eu2 90.9(10) . 4_475
C6 C7 H7 121.1 . .
C2 C7 H7 121.1 . .
C2 C7 C6 118(3) . .
C15 C16 H16 119.8 . .
C15 C16 C17 120.5(14) . .
C17 C16 H16 119.8 . .
C16 C15 P1 123.6(10) . .
C16 C15 C20 118.9(12) . .
C20 C15 P1 117.5(9) . .
C18 C19 H19 118.9 . .
C20 C19 C18 122.2(15) . .
C20 C19 H19 118.9 . .
C6 C5 P1 120.8(14) . .
C4 C5 P1 114.6(17) . .
C4 C5 C6 125(2) . .
C4A C5 P1 119.4(16) . .
C6A C5 P1 120.5(14) . .
C6A C5 C4A 120(2) . .
C7 C6 H6 121.0 . .
C5 C6 C7 118(2) . .
C5 C6 H6 121.0 . .
C5 C4 H4 121.6 . .
C5 C4 C3 117(3) . .
C3 C4 H4 121.6 . .
C11 C14 Eu2 175.5(10) . 3_666
O5 C14 Eu2 59.9(9) . 3_666
O5 C14 C11 117.2(16) . .
O4 C14 Eu2 61.7(9) . 3_666
O4 C14 C11 121.4(15) . .
O4 C14 O5 121.4(17) . .
C8 C13 H13 119.7 . .
C12 C13 H13 119.7 . .
C12 C13 C8 120.6(14) . .
C13 C8 P1 118.9(11) . .
C13 C8 C9 117.9(14) . .
C9 C8 P1 123.3(10) . .
C12 C11 C14 122.6(14) . .
C10 C11 C14 117.2(14) . .
C10 C11 C12 119.7(15) . .
C14 O5 Eu2 92.0(10) . 3_666
C18 C17 C16 120.0(14) . .
C18 C17 H17 120.0 . .
C16 C17 H17 120.0 . .
C13 C12 C11 121.0(14) . .
C13 C12 H12 119.5 . .
C11 C12 H12 119.5 . .
C14 O4 Eu2 92.7(10) . 3_666
C7 C2 C1 116.8(16) . .
C7 C2 C3 123(2) . .
C3 C2 C1 120.0(16) . .
C3A C2 C1 120.1(16) . .
C3A C2 C7A 119(2) . .
C7A C2 C1 120.8(16) . .
C8 C9 H9 118.5 . .
C10 C9 C8 122.9(14) . .
C10 C9 H9 118.5 . .
C4 C3 H3 120.4 . .
C2 C3 C4 119(3) . .
C2 C3 H3 120.4 . .
C15 C20 H20 120.4 . .
C19 C20 C15 119.1(13) . .
C19 C20 H20 120.4 . .
C21 O6 Eu2 92.9(8) . 4_475
C11 C10 H10 121.2 . .
C9 C10 C11 117.6(15) . .
C9 C10 H10 121.2 . .
C18 C21 Eu2 170.8(9) . 4_475
O7 C21 Eu2 62.2(7) . 4_475
O7 C21 C18 118.0(16) . .
O7 C21 O6 121.6(13) . .
O6 C21 Eu2 60.0(7) . 4_475
O6 C21 C18 120.3(15) . .
C1 O3 Eu2 151.1(8) . 2_656
C1 O2A Eu2 166(2) . .
C2 C3A H3A 120.4 . .
C4A C3A C2 119(3) . .
C4A C3A H3A 120.4 . .
C5 C4A H4A 119.1 . .
C3A C4A C5 122(3) . .
C3A C4A H4A 119.1 . .
C5 C6A H6A 120.8 . .
C7A C6A C5 118(3) . .
C7A C6A H6A 120.8 . .
C2 C7A H7A 119.4 . .
C6A C7A C2 121(3) . .
C6A C7A H7A 119.4 . .

loop_
_geom_bond_atom_site_label_1
_geom_bond_atom_site_label_2
_geom_bond_distance
_geom_bond_site_symmetry_2
Eu2 O2 2.40(2) .
Eu2 O8 2.316(8) 3_676
Eu2 O1 2.446(9) .
Eu2 H1A 2.6967 .
Eu2 O7 2.501(9) 4_676
Eu2 C14 2.837(19) 3_666
Eu2 O5 2.455(11) 3_666
Eu2 O4 2.500(10) 3_666
Eu2 O6 2.453(9) 4_676
Eu2 C21 2.828(14) 4_676
Eu2 O3 2.333(8) 2_656
Eu2 O2A 2.24(2) .
P1 O8 1.519(9) .
P1 C15 1.766(12) .
P1 C5 1.801(12) .
P1 C8 1.771(15) .
O2 C1 1.23(3) .
C18 C19 1.397(14) .
C18 C17 1.376(14) .
C18 C21 1.488(18) .
O8 Eu2 2.316(8) 3_676
O1 H1A 0.8506 .
O1 H1B 0.8017 .
C1 C2 1.501(15) .
C1 O3 1.223(13) .
C1 O2A 1.27(3) .
O7 Eu2 2.501(9) 4_475
O7 C21 1.283(17) .
C7 H7 0.9300 .
C7 C6 1.46(4) .
C7 C2 1.38(3) .
C16 H16 0.9300 .
C16 C15 1.403(13) .
C16 C17 1.408(13) .
C15 C20 1.412(11) .
C19 H19 0.9300 .
C19 C20 1.375(13) .
C5 C6 1.43(3) .
C5 C4 1.36(3) .
C5 C4A 1.41(3) .
C5 C6A 1.41(3) .
C6 H6 0.9300 .
C4 H4 0.9300 .
C4 C3 1.47(4) .
C14 Eu2 2.837(19) 3_666
C14 C11 1.45(2) .
C14 O5 1.338(17) .
C14 O4 1.226(18) .
C13 H13 0.9300 .
C13 C8 1.390(13) .
C13 C12 1.378(14) .
C8 C9 1.406(14) .
C11 C12 1.407(14) .
C11 C10 1.405(14) .
O5 Eu2 2.455(11) 3_666
C17 H17 0.9300 .
C12 H12 0.9300 .
O4 Eu2 2.500(10) 3_666
C2 C3 1.41(4) .
C2 C3A 1.41(4) .
C2 C7A 1.42(3) .
C9 H9 0.9300 .
C9 C10 1.395(14) .
C3 H3 0.9300 .
C20 H20 0.9300 .
O6 Eu2 2.453(9) 4_475
O6 C21 1.290(19) .
C10 H10 0.9300 .
C21 Eu2 2.828(14) 4_475
O3 Eu2 2.333(8) 2_656
C3A H3A 0.9300 .
C3A C4A 1.34(4) .
C4A H4A 0.9300 .
C6A H6A 0.9300 .
C6A C7A 1.37(4) .
C7A H7A 0.9300 .

loop_
_geom_torsion_atom_site_label_1
_geom_torsion_atom_site_label_2
_geom_torsion_atom_site_label_3
_geom_torsion_atom_site_label_4
_geom_torsion
_geom_torsion_site_symmetry_1
_geom_torsion_site_symmetry_4
Eu2 O2 C1 C2 112(3) . .
Eu2 O2 C1 O3 -81(4) . .
Eu2 O7 C21 C18 -169.6(10) 4_475 .
Eu2 O7 C21 O6 8.6(13) 4_475 .
Eu2 O6 C21 C18 169.4(11) 4_475 .
Eu2 O6 C21 O7 -8.7(14) 4_475 .
P1 C15 C20 C19 177.9(10) . .
P1 C5 C6 C7 -176.8(17) . .
P1 C5 C4 C3 177.6(19) . .
P1 C5 C4A C3A 177(2) . .
P1 C5 C6A C7A 179.4(19) . .
P1 C8 C9 C10 -174.9(11) . .
O2 C1 C2 C7 173(2) . .
O2 C1 C2 C3 -11(2) . .
O2 C1 O3 Eu2 10(3) . 2_656
C18 C19 C20 C15 -3(2) . .
O8 P1 C15 C16 144.8(10) . .
O8 P1 C15 C20 -32.9(11) . .
O8 P1 C5 C6 125.8(16) . .
O8 P1 C5 C4 -55.8(18) . .
O8 P1 C5 C4A -35.4(18) . .
O8 P1 C5 C6A 151.3(16) . .
O8 P1 C8 C13 -33.9(11) . .
O8 P1 C8 C9 145.7(10) . .
C1 C2 C3 C4 178(2) . .
C1 C2 C3A C4A 178(2) . .
C1 C2 C7A C6A 179(2) . .
C7 C2 C3 C4 -6(4) . .
C16 C15 C20 C19 0.2(19) . .
C15 P1 O8 Eu2 -44.5(15) . 3_676
C15 P1 C5 C6 4.2(18) . .
C15 P1 C5 C4 -177.4(17) . .
C15 P1 C5 C4A -157.0(16) . .
C15 P1 C5 C6A 29.7(18) . .
C15 P1 C8 C13 88.4(10) . .
C15 P1 C8 C9 -92.1(11) . .
C15 C16 C17 C18 5(2) . .
C19 C18 C17 C16 -8(2) . .
C19 C18 C21 O7 -175.2(12) . .
C19 C18 C21 O6 7(2) . .
C5 P1 O8 Eu2 -165.0(12) . 3_676
C5 P1 C15 C16 -93.6(12) . .
C5 P1 C15 C20 88.7(11) . .
C5 P1 C8 C13 -155.6(10) . .
C5 P1 C8 C9 24.0(12) . .
C5 C4 C3 C2 4(4) . .
C5 C6A C7A C2 0(4) . .
C6 C7 C2 C1 -177.6(18) . .
C6 C7 C2 C3 7(3) . .
C6 C5 C4 C3 -4(4) . .
C4 C5 C6 C7 5(4) . .
C14 C11 C12 C13 -176.9(13) . .
C14 C11 C10 C9 177.3(14) . .
C13 C8 C9 C10 5(2) . .
C8 P1 O8 Eu2 75.8(14) . 3_676
C8 P1 C15 C16 20.7(12) . .
C8 P1 C15 C20 -156.9(10) . .
C8 P1 C5 C6 -110.6(16) . .
C8 P1 C5 C4 67.8(18) . .
C8 P1 C5 C4A 88.1(17) . .
C8 P1 C5 C6A -85.2(17) . .
C8 C13 C12 C11 4(2) . .
C8 C9 C10 C11 -5(2) . .
C11 C14 O5 Eu2 -176.0(11) . 3_666
C11 C14 O4 Eu2 176.1(13) . 3_666
O5 C14 C11 C12 7(2) . .
O5 C14 C11 C10 -165.1(13) . .
O5 C14 O4 Eu2 -4.1(14) . 3_666
C17 C18 C19 C20 7(2) . .
C17 C18 C21 O7 2.8(19) . .
C17 C18 C21 O6 -175.4(13) . .
C17 C16 C15 P1 -178.9(10) . .
C17 C16 C15 C20 -1.3(19) . .
C12 C13 C8 P1 175.2(10) . .
C12 C13 C8 C9 -4.3(19) . .
C12 C11 C10 C9 5(2) . .
O4 C14 C11 C12 -172.9(13) . .
O4 C14 C11 C10 15(2) . .
O4 C14 O5 Eu2 4.2(15) . 3_666
C2 C1 O3 Eu2 177.0(11) . 2_656
C2 C1 O2A Eu2 171(7) . .
C2 C7 C6 C5 -6(3) . .
C2 C3A C4A C5 6(4) . .
C10 C11 C12 C13 -5(2) . .
C21 C18 C19 C20 -175.2(13) . .
C21 C18 C17 C16 174.2(12) . .
O3 C1 C2 C7 5(2) . .
O3 C1 C2 C3 -179.1(17) . .
O3 C1 C2 C3A 159.7(18) . .
O3 C1 C2 C7A -23(2) . .
O3 C1 O2A Eu2 5(9) . .
O2A C1 C2 C3A -7(2) . .
O2A C1 C2 C7A 170(2) . .
O2A C1 O3 Eu2 -17(3) . 2_656
C3A C2 C7A C6A -3(3) . .
C4A C5 C6A C7A 6(4) . .
C6A C5 C4A C3A -9(4) . .
C7A C2 C3A C4A 0(4) . .

loop_
_platon_squeeze_void_nr
_platon_squeeze_void_average_x
_platon_squeeze_void_average_y
_platon_squeeze_void_average_z
_platon_squeeze_void_volume
_platon_squeeze_void_count_electrons
_platon_squeeze_void_content
1 0.004 -0.058 -0.009 1834 549 ' '
